data_7126290
loop_
_publ_author_name
'Chakraborty, Poulami'
'Das, Bikash'
'Pal, Pulak'
'Datta, Subhadeep'
'Bera, Sourabh'
'Dastidar, Parthasarathi'

_publ_section_title
;
 A supramolecular hydrogel derived from a simple organic salt capable of
 proton conduction.
;
_journal_issue 39
_journal_name_full 'Chemical communications (Cambridge, England)'
_journal_page_first 5251
_journal_page_last 5254
_journal_paper_doi 10.1039/d0cc01467b
_journal_volume 56
_journal_year 2020
_chemical_formula_moiety 'C6 H5 O3 S, C11 H12 N'
_chemical_formula_sum 'C17 H17 N O3 S'
_chemical_formula_weight 315.37
_space_group_crystal_system triclinic
_space_group_IT_number 2
_space_group_name_Hall '-P 1'
_space_group_name_H-M_alt 'P -1'
_atom_sites_solution_hydrogens geom
_atom_sites_solution_primary direct
_audit_creation_date 2018-10-04
_audit_creation_method
;
Olex2 1.2
(compiled 2017.08.10 svn.r3458 for OlexSys, GUI svn.r5381)
;
_audit_update_record
;
2018-10-09 deposited with the CCDC.	2020-03-27 downloaded from the CCDC.
;
_cell_angle_alpha 96.31(2)
_cell_angle_beta 93.878(19)
_cell_angle_gamma 97.640(19)
_cell_formula_units_Z 2
_cell_length_a 5.432(8)
_cell_length_b 9.545(14)
_cell_length_c 15.32(2)
_cell_measurement_reflns_used 2972
_cell_measurement_temperature 296(2)
_cell_measurement_theta_max 22.32
_cell_measurement_theta_min 2.41
_cell_volume 779.8(19)
_computing_cell_refinement 'SAINT v8.34A (Bruker, 2013)'
_computing_data_reduction 'SAINT v8.34A (Bruker, 2013)'
_computing_molecular_graphics 'Olex2 (Dolomanov et al., 2009)'
_computing_publication_material 'Olex2 (Dolomanov et al., 2009)'
_computing_structure_refinement 'XL (Sheldrick, 2008)'
_computing_structure_solution 'ShelXS (Sheldrick, 2008)'
_diffrn_ambient_temperature 296.15
_diffrn_measured_fraction_theta_full 0.989
_diffrn_measured_fraction_theta_max 0.989
_diffrn_measurement_device_type 'Bruker APEX-II CCD'
_diffrn_measurement_method '\f and \w scans'
_diffrn_radiation_type MoK\a
_diffrn_radiation_wavelength 0.71073
_diffrn_reflns_av_R_equivalents 0.0562
_diffrn_reflns_av_unetI/netI 0.0384
_diffrn_reflns_Laue_measured_fraction_full 0.989
_diffrn_reflns_Laue_measured_fraction_max 0.989
_diffrn_reflns_limit_h_max 5
_diffrn_reflns_limit_h_min -5
_diffrn_reflns_limit_k_max 10
_diffrn_reflns_limit_k_min -10
_diffrn_reflns_limit_l_max 16
_diffrn_reflns_limit_l_min -16
_diffrn_reflns_number 13527
_diffrn_reflns_point_group_measured_fraction_full 0.989
_diffrn_reflns_point_group_measured_fraction_max 0.989
_diffrn_reflns_theta_full 23.071
_diffrn_reflns_theta_max 23.071
_diffrn_reflns_theta_min 1.342
_diffrn_standards_number 0
_exptl_absorpt_coefficient_mu 0.219
_exptl_absorpt_correction_T_max 0.7448
_exptl_absorpt_correction_T_min 0.6511
_exptl_absorpt_correction_type multi-scan
_exptl_absorpt_process_details
'SADABS-2014/4 (Bruker,2014/4) was used for absorption correction. wR2(int) was 0.1414 before and 0.0569 after correction. The Ratio of minimum to maximum transmission is 0.8742. The \l/2 correction factor is 0.00150.'
_exptl_crystal_colour 'clear whiteish white'
_exptl_crystal_colour_lustre clear
_exptl_crystal_colour_modifier whiteish
_exptl_crystal_colour_primary white
_exptl_crystal_density_diffrn 1.343
_exptl_crystal_description block
_exptl_crystal_F_000 332
_exptl_crystal_size_max 0.24
_exptl_crystal_size_mid 0.18
_exptl_crystal_size_min 0.15
_refine_diff_density_max 0.188
_refine_diff_density_min -0.284
_refine_diff_density_rms 0.042
_refine_ls_extinction_method none
_refine_ls_goodness_of_fit_ref 1.056
_refine_ls_hydrogen_treatment constr
_refine_ls_matrix_type full
_refine_ls_number_parameters 200
_refine_ls_number_reflns 2155
_refine_ls_number_restraints 0
_refine_ls_restrained_S_all 1.056
_refine_ls_R_factor_all 0.0688
_refine_ls_R_factor_gt 0.0413
_refine_ls_shift/su_max 0.000
_refine_ls_shift/su_mean 0.000
_refine_ls_structure_factor_coef Fsqd
_refine_ls_weighting_details 'w=1/[\s^2^(Fo^2^)+(0.0421P)^2^+0.4374P] where P=(Fo^2^+2Fc^2^)/3'
_refine_ls_weighting_scheme calc
_refine_ls_wR_factor_gt 0.0932
_refine_ls_wR_factor_ref 0.1085
_reflns_Friedel_coverage 0.000
_reflns_number_gt 1586
_reflns_number_total 2155
_reflns_threshold_expression 'I > 2\s(I)'
_cod_data_source_file d0cc01467b3.cif
_cod_data_source_block BSNm
_cod_depositor_comments 'Adding full bibliography for 7126286--7126291.cif.'
_cod_original_cell_volume 779.6(19)
_cod_database_code 7126290
_shelx_shelxl_version_number 2016/6
_shelx_space_group_comment
;
The symmetry employed for this shelxl refinement is uniquely defined
by the following loop, which should always be used as a source of
symmetry information in preference to the above space-group names.
They are only intended as comments.
;
_shelx_estimated_absorpt_t_max 0.968
_shelx_estimated_absorpt_t_min 0.949
_olex2_refinement_description
;
1. Fixed Uiso
 At 1.2 times of:
  All C(H) groups, All C(H,H) groups, All N(H,H,H) groups
2.a Secondary CH2 refined with riding coordinates:
 C7(H7A,H7B)
2.b Aromatic/amide H refined with riding coordinates:
 C6(H6), C2(H2), C15(H15), C9(H9), C4(H4), C3(H3), C14(H14), C10(H10), C5(H5),
 C11(H11), C12(H12), C13(H13)
2.c Idealised Me refined as rotating group:
 N1(H1A,H1B,H1C)
;
_olex2_submission_special_instructions 'No special instructions were received'

loop_
_space_group_symop_operation_xyz
'x, y, z'
'-x, -y, -z'

loop_
_atom_site_label
_atom_site_type_symbol
_atom_site_fract_x
_atom_site_fract_y
_atom_site_fract_z
_atom_site_U_iso_or_equiv
_atom_site_adp_type
_atom_site_occupancy
_atom_site_site_symmetry_order
_atom_site_calc_flag
_atom_site_refinement_flags_posn
_atom_site_refinement_flags_adp
_atom_site_refinement_flags_occupancy
_atom_site_disorder_assembly
_atom_site_disorder_group
S1 S 0.48014(13) 0.09661(9) 0.37988(5) 0.0436(3) Uani 1 1 d . . . . .
O3 O 0.2127(4) 0.0687(3) 0.38652(14) 0.0627(7) Uani 1 1 d . . . . .
O2 O 0.5904(4) 0.2303(3) 0.43171(14) 0.0602(6) Uani 1 1 d . . . . .
O1 O 0.6076(4) -0.0221(2) 0.39806(14) 0.0605(7) Uani 1 1 d . . . . .
N1 N 1.0041(4) 0.1817(3) 0.54129(16) 0.0525(7) Uani 1 1 d . . . . .
H1A H 1.095835 0.145814 0.500708 0.063 Uiso 1 1 calc GR . . . .
H1B H 0.864620 0.202613 0.515082 0.063 Uiso 1 1 calc GR . . . .
H1C H 0.966051 0.117915 0.578273 0.063 Uiso 1 1 calc GR . . . .
C1 C 0.5136(5) 0.1206(3) 0.26804(18) 0.0375(7) Uani 1 1 d . . . . .
C16 C 1.0199(5) 0.3399(3) 0.7489(2) 0.0465(8) Uani 1 1 d . . . . .
C8 C 0.9972(6) 0.3744(3) 0.6611(2) 0.0509(9) Uani 1 1 d . . . . .
C6 C 0.7281(6) 0.1967(4) 0.2448(2) 0.0529(9) Uani 1 1 d . . . . .
H6 H 0.856040 0.234703 0.287687 0.063 Uiso 1 1 calc R . . . .
C2 C 0.3279(6) 0.0641(4) 0.2036(2) 0.0510(9) Uani 1 1 d . . . . .
H2 H 0.182414 0.012619 0.218556 0.061 Uiso 1 1 calc R . . . .
C17 C 0.8750(6) 0.3999(4) 0.8133(2) 0.0531(9) Uani 1 1 d . . . . .
C7 C 1.1471(6) 0.3127(4) 0.5909(2) 0.0569(9) Uani 1 1 d . . . . .
H7A H 1.188439 0.382275 0.550678 0.068 Uiso 1 1 calc R . . . .
H7B H 1.301510 0.290487 0.618064 0.068 Uiso 1 1 calc R . . . .
C15 C 1.1851(6) 0.2439(4) 0.7763(2) 0.0531(9) Uani 1 1 d . . . . .
H15 H 1.278633 0.200102 0.735514 0.064 Uiso 1 1 calc R . . . .
C9 C 0.8325(7) 0.4659(4) 0.6404(3) 0.0665(10) Uani 1 1 d . . . . .
H9 H 0.818558 0.489739 0.583202 0.080 Uiso 1 1 calc R . . . .
C4 C 0.5660(7) 0.1607(4) 0.0938(2) 0.0613(10) Uani 1 1 d . . . . .
H4 H 0.582512 0.175536 0.035391 0.074 Uiso 1 1 calc R . . . .
C3 C 0.3564(6) 0.0836(4) 0.1162(2) 0.0620(10) Uani 1 1 d . . . . .
H3 H 0.231269 0.043591 0.072685 0.074 Uiso 1 1 calc R . . . .
C14 C 1.2047(7) 0.2172(4) 0.8617(3) 0.0646(10) Uani 1 1 d . . . . .
H14 H 1.313041 0.155756 0.878833 0.078 Uiso 1 1 calc R . . . .
C10 C 0.6852(7) 0.5242(4) 0.7025(3) 0.0752(12) Uani 1 1 d . . . . .
H10 H 0.573170 0.584081 0.686035 0.090 Uiso 1 1 calc R . . . .
C5 C 0.7528(6) 0.2166(4) 0.1572(2) 0.0630(10) Uani 1 1 d . . . . .
H5 H 0.897342 0.268186 0.141580 0.076 Uiso 1 1 calc R . . . .
C11 C 0.7062(7) 0.4931(4) 0.7869(3) 0.0746(12) Uani 1 1 d . . . . .
H11 H 0.609386 0.533069 0.828075 0.090 Uiso 1 1 calc R . . . .
C12 C 0.9014(8) 0.3686(5) 0.9005(3) 0.0757(12) Uani 1 1 d . . . . .
H12 H 0.806615 0.408319 0.942440 0.091 Uiso 1 1 calc R . . . .
C13 C 1.0648(8) 0.2806(5) 0.9239(3) 0.0810(12) Uani 1 1 d . . . . .
H13 H 1.083671 0.262300 0.982228 0.097 Uiso 1 1 calc R . . . .

loop_
_atom_site_aniso_label
_atom_site_aniso_U_11
_atom_site_aniso_U_22
_atom_site_aniso_U_33
_atom_site_aniso_U_23
_atom_site_aniso_U_13
_atom_site_aniso_U_12
S1 0.0285(4) 0.0673(6) 0.0374(5) 0.0092(4) 0.0050(3) 0.0120(4)
O3 0.0312(12) 0.113(2) 0.0471(14) 0.0196(13) 0.0097(10) 0.0104(12)
O2 0.0639(14) 0.0716(17) 0.0412(13) -0.0045(12) -0.0053(11) 0.0099(12)
O1 0.0612(14) 0.0780(17) 0.0534(14) 0.0242(12) 0.0080(11) 0.0354(13)
N1 0.0431(15) 0.073(2) 0.0433(16) 0.0031(14) 0.0065(12) 0.0150(14)
C1 0.0280(15) 0.0472(19) 0.0383(17) 0.0049(14) 0.0035(13) 0.0093(14)
C16 0.0382(17) 0.047(2) 0.050(2) 0.0011(16) 0.0038(15) -0.0050(15)
C8 0.0444(19) 0.047(2) 0.059(2) 0.0045(17) 0.0010(16) -0.0009(16)
C6 0.0370(18) 0.072(2) 0.046(2) 0.0030(17) 0.0052(15) -0.0017(16)
C2 0.0383(17) 0.069(2) 0.043(2) 0.0099(17) 0.0027(15) -0.0025(16)
C17 0.0422(19) 0.051(2) 0.060(2) -0.0091(18) 0.0087(16) -0.0046(16)
C7 0.052(2) 0.065(2) 0.051(2) 0.0085(18) 0.0079(17) -0.0026(18)
C15 0.0455(19) 0.057(2) 0.055(2) 0.0057(18) 0.0005(16) 0.0049(17)
C9 0.061(2) 0.056(2) 0.082(3) 0.014(2) -0.006(2) 0.006(2)
C4 0.068(2) 0.081(3) 0.039(2) 0.0155(19) 0.0130(18) 0.015(2)
C3 0.050(2) 0.090(3) 0.042(2) 0.0049(19) -0.0033(16) 0.002(2)
C14 0.058(2) 0.071(3) 0.064(3) 0.015(2) -0.006(2) 0.0075(19)
C10 0.058(2) 0.049(2) 0.114(4) -0.001(2) -0.011(2) 0.0108(19)
C5 0.051(2) 0.081(3) 0.057(2) 0.015(2) 0.0203(18) -0.0030(19)
C11 0.054(2) 0.061(3) 0.101(4) -0.021(2) 0.009(2) 0.006(2)
C12 0.072(3) 0.086(3) 0.061(3) -0.013(2) 0.021(2) -0.006(2)
C13 0.083(3) 0.096(3) 0.059(3) 0.010(2) 0.001(2) -0.004(3)

loop_
_atom_type_symbol
_atom_type_description
_atom_type_scat_dispersion_real
_atom_type_scat_dispersion_imag
_atom_type_scat_source
C C 0.0033 0.0016 'International Tables Vol C Tables 4.2.6.8 and 6.1.1.4'
H H 0.0000 0.0000 'International Tables Vol C Tables 4.2.6.8 and 6.1.1.4'
N N 0.0061 0.0033 'International Tables Vol C Tables 4.2.6.8 and 6.1.1.4'
O O 0.0106 0.0060 'International Tables Vol C Tables 4.2.6.8 and 6.1.1.4'
S S 0.1246 0.1234 'International Tables Vol C Tables 4.2.6.8 and 6.1.1.4'

loop_
_geom_angle_atom_site_label_1
_geom_angle_atom_site_label_2
_geom_angle_atom_site_label_3
_geom_angle
_geom_angle_site_symmetry_1
_geom_angle_site_symmetry_3
_geom_angle_publ_flag
O3 S1 O2 111.56(14) . . ?
O3 S1 C1 105.11(12) . . ?
O2 S1 C1 106.35(15) . . ?
O1 S1 O3 113.13(16) . . ?
O1 S1 O2 113.04(16) . . ?
O1 S1 C1 106.97(13) . . ?
H1A N1 H1B 109.5 . . ?
H1A N1 H1C 109.5 . . ?
H1B N1 H1C 109.5 . . ?
C7 N1 H1A 109.5 . . ?
C7 N1 H1B 109.5 . . ?
C7 N1 H1C 109.5 . . ?
C6 C1 S1 120.0(2) . . ?
C2 C1 S1 120.8(2) . . ?
C2 C1 C6 119.2(3) . . ?
C8 C16 C17 120.1(3) . . ?
C8 C16 C15 122.4(3) . . ?
C17 C16 C15 117.5(3) . . ?
C16 C8 C7 121.6(3) . . ?
C9 C8 C16 118.6(3) . . ?
C9 C8 C7 119.8(3) . . ?
C1 C6 H6 120.1 . . ?
C1 C6 C5 119.9(3) . . ?
C5 C6 H6 120.1 . . ?
C1 C2 H2 119.9 . . ?
C1 C2 C3 120.3(3) . . ?
C3 C2 H2 119.9 . . ?
C16 C17 C11 118.3(3) . . ?
C12 C17 C16 120.2(3) . . ?
C12 C17 C11 121.5(4) . . ?
N1 C7 C8 110.5(3) . . ?
N1 C7 H7A 109.5 . . ?
N1 C7 H7B 109.5 . . ?
C8 C7 H7A 109.5 . . ?
C8 C7 H7B 109.5 . . ?
H7A C7 H7B 108.1 . . ?
C16 C15 H15 119.9 . . ?
C14 C15 C16 120.1(3) . . ?
C14 C15 H15 119.9 . . ?
C8 C9 H9 118.9 . . ?
C8 C9 C10 122.2(4) . . ?
C10 C9 H9 118.9 . . ?
C3 C4 H4 120.0 . . ?
C3 C4 C5 120.0(3) . . ?
C5 C4 H4 120.0 . . ?
C2 C3 H3 119.9 . . ?
C4 C3 C2 120.3(3) . . ?
C4 C3 H3 119.9 . . ?
C15 C14 H14 119.5 . . ?
C15 C14 C13 121.1(4) . . ?
C13 C14 H14 119.5 . . ?
C9 C10 H10 120.0 . . ?
C11 C10 C9 119.9(4) . . ?
C11 C10 H10 120.0 . . ?
C6 C5 H5 119.8 . . ?
C4 C5 C6 120.4(3) . . ?
C4 C5 H5 119.8 . . ?
C17 C11 H11 119.6 . . ?
C10 C11 C17 120.9(4) . . ?
C10 C11 H11 119.6 . . ?
C17 C12 H12 119.9 . . ?
C13 C12 C17 120.3(4) . . ?
C13 C12 H12 119.9 . . ?
C14 C13 H13 119.6 . . ?
C12 C13 C14 120.8(4) . . ?
C12 C13 H13 119.6 . . ?

loop_
_geom_bond_atom_site_label_1
_geom_bond_atom_site_label_2
_geom_bond_distance
_geom_bond_site_symmetry_2
_geom_bond_publ_flag
S1 O3 1.454(3) . ?
S1 O2 1.459(3) . ?
S1 O1 1.447(3) . ?
S1 C1 1.771(4) . ?
N1 H1A 0.8900 . ?
N1 H1B 0.8900 . ?
N1 H1C 0.8900 . ?
N1 C7 1.482(4) . ?
C1 C6 1.379(4) . ?
C1 C2 1.374(4) . ?
C16 C8 1.419(5) . ?
C16 C17 1.422(4) . ?
C16 C15 1.440(5) . ?
C8 C7 1.508(5) . ?
C8 C9 1.376(5) . ?
C6 H6 0.9300 . ?
C6 C5 1.388(5) . ?
C2 H2 0.9300 . ?
C2 C3 1.388(5) . ?
C17 C11 1.429(5) . ?
C17 C12 1.402(5) . ?
C7 H7A 0.9700 . ?
C7 H7B 0.9700 . ?
C15 H15 0.9300 . ?
C15 C14 1.359(5) . ?
C9 H9 0.9300 . ?
C9 C10 1.400(5) . ?
C4 H4 0.9300 . ?
C4 C3 1.357(5) . ?
C4 C5 1.366(5) . ?
C3 H3 0.9300 . ?
C14 H14 0.9300 . ?
C14 C13 1.395(5) . ?
C10 H10 0.9300 . ?
C10 C11 1.358(6) . ?
C5 H5 0.9300 . ?
C11 H11 0.9300 . ?
C12 H12 0.9300 . ?
C12 C13 1.358(6) . ?
C13 H13 0.9300 . ?
